data_4129395
loop_
_publ_author_name
'Ahmad, Syed Usman'
'Szilv\'asi, Tibor'
'Irran, Elisabeth'
'Inoue, Shigeyoshi'

_publ_section_title
;
 An NHC-Stabilized Silicon Analogue of Acylium Ion: Synthesis, Structure,
 Reactivity, and Theoretical Studies.
;
_journal_issue 17
_journal_name_full 'Journal of the American Chemical Society'
_journal_page_first 5828
_journal_page_last 5836
_journal_paper_doi 10.1021/jacs.5b01853
_journal_volume 137
_journal_year 2015
_chemical_formula_moiety 'C38 H49 N4 O Si, 4(C2 H3 N), Cl'
_chemical_formula_sum 'C46 H61 Cl N8 O Si'
_chemical_formula_weight 805.57
_space_group_IT_number 2
_space_group_name_Hall '-P 1'
_space_group_name_H-M_alt 'P -1'
_symmetry_cell_setting triclinic
_symmetry_space_group_name_H-M 'P -1'
_atom_sites_solution_hydrogens geom
_atom_sites_solution_primary direct
_atom_sites_solution_secondary difmap
_audit_creation_method
;
CrysAlisPro, Agilent Technologies,
Version 1.171.37.35 (release 13-08-2014 CrysAlis171 .NET)
(compiled Aug 13 2014,18:06:01)
;
_cell_angle_alpha 89.376(2)
_cell_angle_beta 78.395(2)
_cell_angle_gamma 77.582(2)
_cell_formula_units_Z 2
_cell_length_a 9.7080(2)
_cell_length_b 13.1997(4)
_cell_length_c 18.5066(5)
_cell_measurement_reflns_used 7339
_cell_measurement_temperature 150(2)
_cell_measurement_theta_max 72.5250
_cell_measurement_theta_min 4.2950
_cell_volume 2267.36(11)
_computing_cell_refinement
;
CrysAlisPro, Agilent Technologies,
Version 1.171.37.35 (release 13-08-2014 CrysAlis171 .NET)
(compiled Aug 13 2014,18:06:01)
;
_computing_data_collection
;
CrysAlisPro, Agilent Technologies,
Version 1.171.37.35 (release 13-08-2014 CrysAlis171 .NET)
(compiled Aug 13 2014,18:06:01)
;
_computing_data_reduction
;
CrysAlisPro, Agilent Technologies,
Version 1.171.37.35 (release 13-08-2014 CrysAlis171 .NET)
(compiled Aug 13 2014,18:06:01)
;
_computing_structure_refinement 'SHELXL-97 (Sheldrick, 1997)'
_computing_structure_solution 'SHELXS-97 (Sheldrick, 1990)'
_diffrn_ambient_environment N~2~
_diffrn_ambient_temperature 150.00(10)
_diffrn_detector 'CCD plate'
_diffrn_detector_area_resol_mean 10.5435
_diffrn_detector_type Atlas
_diffrn_measured_fraction_theta_full 0.999
_diffrn_measured_fraction_theta_max 0.999
_diffrn_measurement_device 'four-circle diffractometer'
_diffrn_measurement_device_type 'SuperNova, Single source at offset, Atlas'
_diffrn_measurement_method '\w scans'
_diffrn_radiation_monochromator mirror
_diffrn_radiation_probe x-ray
_diffrn_radiation_type 'Cu K\a'
_diffrn_radiation_wavelength 1.54184
_diffrn_reflns_av_R_equivalents 0.0517
_diffrn_reflns_av_sigmaI/netI 0.0489
_diffrn_reflns_limit_h_max 7
_diffrn_reflns_limit_h_min -11
_diffrn_reflns_limit_k_max 12
_diffrn_reflns_limit_k_min -15
_diffrn_reflns_limit_l_max 22
_diffrn_reflns_limit_l_min -22
_diffrn_reflns_number 14455
_diffrn_reflns_theta_full 67.49
_diffrn_reflns_theta_max 67.49
_diffrn_reflns_theta_min 2.44
_diffrn_source 'sealed X-ray tube'
_diffrn_source_type 'SuperNova (Cu) X-ray Source'
_exptl_absorpt_coefficient_mu 1.330
_exptl_absorpt_correction_T_max 0.9245
_exptl_absorpt_correction_T_min 0.6533
_exptl_absorpt_correction_type multi-scan
_exptl_absorpt_process_details
;
CrysAlisPro, Agilent Technologies,
Version 1.171.37.35 (release 13-08-2014 CrysAlis171 .NET)
(compiled Aug 13 2014,18:06:01)
Empirical absorption correction using spherical harmonics,
 implemented in SCALE3 ABSPACK scaling algorithm.
;
_exptl_crystal_colour colourless
_exptl_crystal_density_diffrn 1.180
_exptl_crystal_density_method 'not measured'
_exptl_crystal_description plate
_exptl_crystal_F_000 864
_exptl_crystal_size_max 0.35
_exptl_crystal_size_mid 0.21
_exptl_crystal_size_min 0.06
_refine_diff_density_max 0.995
_refine_diff_density_min -0.918
_refine_diff_density_rms 0.079
_refine_ls_extinction_method none
_refine_ls_goodness_of_fit_ref 1.063
_refine_ls_hydrogen_treatment constr
_refine_ls_matrix_type full
_refine_ls_number_parameters 581
_refine_ls_number_reflns 8163
_refine_ls_number_restraints 114
_refine_ls_restrained_S_all 1.059
_refine_ls_R_factor_all 0.0869
_refine_ls_R_factor_gt 0.0754
_refine_ls_shift/su_max 0.000
_refine_ls_shift/su_mean 0.000
_refine_ls_structure_factor_coef Fsqd
_refine_ls_weighting_details 'calc w=1/[\s^2^(Fo^2^)+(0.0691P)^2^+3.8382P] where P=(Fo^2^+2Fc^2^)/3'
_refine_ls_weighting_scheme calc
_refine_ls_wR_factor_gt 0.1790
_refine_ls_wR_factor_ref 0.1888
_reflns_number_gt 6823
_reflns_number_total 8163
_reflns_threshold_expression >2sigma(I)
_cod_data_source_file ja5b01853_si_002.cif
_cod_data_source_block cu-1051
_cod_original_cell_volume 2267.36(10)
_cod_original_sg_symbol_H-M P-1
_cod_database_code 4129395

loop_
_symmetry_equiv_pos_as_xyz
'x, y, z'
'-x, -y, -z'

loop_
_atom_site_label
_atom_site_type_symbol
_atom_site_fract_x
_atom_site_fract_y
_atom_site_fract_z
_atom_site_U_iso_or_equiv
_atom_site_adp_type
_atom_site_occupancy
_atom_site_symmetry_multiplicity
_atom_site_calc_flag
_atom_site_refinement_flags
_atom_site_disorder_assembly
_atom_site_disorder_group
Si1 Si 0.47829(8) 0.67900(6) 0.18478(4) 0.0269(2) Uani 1 1 d . . .
Cl1 Cl 0.84691(8) 0.70419(7) 0.41989(5) 0.0426(2) Uani 1 1 d . . .
O1 O 0.3406(2) 0.66949(16) 0.15773(12) 0.0340(5) Uani 1 1 d . . .
N1 N 0.3189(3) 0.7342(2) 0.33308(15) 0.0388(6) Uani 1 1 d . . .
N2 N 0.4994(3) 0.8072(2) 0.31589(15) 0.0333(6) Uani 1 1 d . . .
N3 N 0.5322(3) 0.45182(19) 0.19134(14) 0.0304(5) Uani 1 1 d . . .
N4 N 0.6540(2) 0.51076(19) 0.25993(15) 0.0305(5) Uani 1 1 d . . .
C1 C 0.6023(3) 0.7504(2) 0.12130(16) 0.0253(6) Uani 1 1 d . . .
C2 C 0.5373(3) 0.8496(2) 0.09880(17) 0.0300(6) Uani 1 1 d . . .
C3 C 0.6206(3) 0.9094(2) 0.05536(18) 0.0346(7) Uani 1 1 d . . .
H3A H 0.5760 0.9768 0.0427 0.042 Uiso 1 1 calc R . .
C4 C 0.7674(3) 0.8733(3) 0.02996(19) 0.0368(7) Uani 1 1 d . . .
H4A H 0.8229 0.9151 0.0000 0.044 Uiso 1 1 calc R . .
C5 C 0.8315(3) 0.7755(2) 0.04895(18) 0.0344(7) Uani 1 1 d . . .
H5A H 0.9318 0.7500 0.0311 0.041 Uiso 1 1 calc R . .
C6 C 0.7526(3) 0.7137(2) 0.09358(17) 0.0283(6) Uani 1 1 d . . .
C7 C 0.8339(3) 0.6077(2) 0.10804(17) 0.0287(6) Uani 1 1 d . . .
C8 C 0.9401(3) 0.5953(2) 0.15043(18) 0.0327(7) Uani 1 1 d . . .
C9 C 1.0131(3) 0.4947(3) 0.16248(19) 0.0379(7) Uani 1 1 d . . .
H9A H 1.0834 0.4859 0.1924 0.045 Uiso 1 1 calc R . .
C10 C 0.9853(3) 0.4081(2) 0.13195(19) 0.0382(7) Uani 1 1 d . . .
C11 C 0.8850(3) 0.4219(2) 0.08684(19) 0.0366(7) Uani 1 1 d . . .
H11A H 0.8668 0.3627 0.0648 0.044 Uiso 1 1 calc R . .
C12 C 0.8099(3) 0.5207(2) 0.07292(17) 0.0304(6) Uani 1 1 d . . .
C13 C 0.7115(3) 0.5323(3) 0.01871(19) 0.0364(7) Uani 1 1 d . . .
H13A H 0.7176 0.4644 -0.0040 0.055 Uiso 1 1 calc R . .
H13B H 0.7406 0.5797 -0.0197 0.055 Uiso 1 1 calc R . .
H13C H 0.6122 0.5606 0.0445 0.055 Uiso 1 1 calc R . .
C14 C 0.9803(3) 0.6848(3) 0.1851(2) 0.0375(7) Uani 1 1 d . . .
H14A H 0.9641 0.6780 0.2388 0.056 Uiso 1 1 calc R . .
H14B H 0.9208 0.7503 0.1733 0.056 Uiso 1 1 calc R . .
H14C H 1.0821 0.6842 0.1657 0.056 Uiso 1 1 calc R . .
C15 C 1.0648(4) 0.3000(3) 0.1465(2) 0.0547(10) Uani 1 1 d . . .
H15A H 0.9979 0.2530 0.1534 0.082 Uiso 1 1 calc R . .
H15B H 1.1041 0.3024 0.1911 0.082 Uiso 1 1 calc R . .
H15C H 1.1436 0.2749 0.1043 0.082 Uiso 1 1 calc R . .
C16 C 0.3768(3) 0.8943(2) 0.11442(17) 0.0289(6) Uani 1 1 d . . .
C17 C 0.3125(3) 0.9759(2) 0.16708(18) 0.0345(7) Uani 1 1 d . . .
C18 C 0.1643(3) 1.0180(2) 0.17621(19) 0.0372(7) Uani 1 1 d . . .
H18A H 0.1211 1.0722 0.2123 0.045 Uiso 1 1 calc R . .
C19 C 0.0793(3) 0.9836(3) 0.13491(19) 0.0369(7) Uani 1 1 d . . .
C20 C 0.1456(3) 0.9055(2) 0.08090(18) 0.0337(7) Uani 1 1 d . . .
H20A H 0.0892 0.8820 0.0509 0.040 Uiso 1 1 calc R . .
C21 C 0.2922(3) 0.8614(2) 0.06999(17) 0.0304(6) Uani 1 1 d . . .
C22 C 0.3573(3) 0.7795(2) 0.00896(18) 0.0361(7) Uani 1 1 d . . .
H22A H 0.2889 0.7794 -0.0234 0.054 Uiso 1 1 calc R . .
H22B H 0.3787 0.7112 0.0305 0.054 Uiso 1 1 calc R . .
H22C H 0.4465 0.7948 -0.0198 0.054 Uiso 1 1 calc R . .
C23 C -0.0800(4) 1.0306(3) 0.1450(2) 0.0516(9) Uani 1 1 d . . .
H23A H -0.1107 1.0775 0.1887 0.077 Uiso 1 1 calc R . .
H23B H -0.1339 0.9752 0.1515 0.077 Uiso 1 1 calc R . .
H23C H -0.0987 1.0696 0.1013 0.077 Uiso 1 1 calc R . .
C24 C 0.3958(4) 1.0218(3) 0.2133(2) 0.0467(9) Uani 1 1 d . . .
H24A H 0.3637 1.0976 0.2159 0.070 Uiso 1 1 calc R . .
H24B H 0.4988 1.0027 0.1911 0.070 Uiso 1 1 calc R . .
H24C H 0.3793 0.9951 0.2632 0.070 Uiso 1 1 calc R . .
C25 C 0.4328(3) 0.7472(2) 0.28154(17) 0.0309(6) Uani 1 1 d . . .
C26 C 0.4290(3) 0.8285(3) 0.38802(19) 0.0401(8) Uani 1 1 d . . .
C27 C 0.3140(3) 0.7833(3) 0.39924(19) 0.0463(9) Uani 1 1 d . . .
C28 C 0.2018(4) 0.7775(5) 0.4662(2) 0.0691(14) Uani 1 1 d . . .
H28A H 0.2147 0.8198 0.5065 0.104 Uiso 1 1 calc R . .
H28B H 0.2107 0.7053 0.4809 0.104 Uiso 1 1 calc R . .
H28C H 0.1061 0.8037 0.4552 0.104 Uiso 1 1 calc R . .
C29 C 0.4827(4) 0.8901(3) 0.4395(2) 0.0529(10) Uani 1 1 d . . .
H29A H 0.4162 0.8991 0.4876 0.079 Uiso 1 1 calc R . .
H29B H 0.4884 0.9582 0.4192 0.079 Uiso 1 1 calc R . .
H29C H 0.5785 0.8532 0.4455 0.079 Uiso 1 1 calc R . .
C30 C 0.6334(3) 0.8402(3) 0.28593(19) 0.0366(7) Uani 1 1 d . . .
H30A H 0.6624 0.8225 0.2330 0.055 Uiso 1 1 calc R . .
H30B H 0.7091 0.8049 0.3111 0.055 Uiso 1 1 calc R . .
H30C H 0.6185 0.9155 0.2937 0.055 Uiso 1 1 calc R . .
C31 C 0.2173(4) 0.6697(4) 0.3220(2) 0.0543(10) Uani 1 1 d . . .
H31A H 0.2134 0.6671 0.2695 0.082 Uiso 1 1 calc R . .
H31B H 0.1212 0.7000 0.3509 0.082 Uiso 1 1 calc R . .
H31C H 0.2500 0.5992 0.3382 0.082 Uiso 1 1 calc R . .
C32 C 0.5665(3) 0.5405(2) 0.21231(17) 0.0297(6) Uani 1 1 d . . .
C33 C 0.6771(3) 0.4048(2) 0.26896(18) 0.0342(7) Uani 1 1 d . . .
C34 C 0.6008(3) 0.3678(2) 0.22634(19) 0.0345(7) Uani 1 1 d . . .
C35 C 0.5853(4) 0.2593(2) 0.2133(2) 0.0432(8) Uani 1 1 d . . .
H35A H 0.6365 0.2123 0.2454 0.065 Uiso 1 1 calc R . .
H35B H 0.6264 0.2378 0.1616 0.065 Uiso 1 1 calc R . .
H35C H 0.4831 0.2569 0.2246 0.065 Uiso 1 1 calc R . .
C36 C 0.7733(4) 0.3506(3) 0.3174(2) 0.0450(8) Uani 1 1 d . . .
H36A H 0.7671 0.2776 0.3203 0.067 Uiso 1 1 calc R . .
H36B H 0.7433 0.3836 0.3669 0.067 Uiso 1 1 calc R . .
H36C H 0.8729 0.3552 0.2967 0.067 Uiso 1 1 calc R . .
C37 C 0.7112(3) 0.5796(3) 0.30136(19) 0.0355(7) Uani 1 1 d . . .
H37A H 0.7216 0.6417 0.2731 0.053 Uiso 1 1 calc R . .
H37B H 0.8055 0.5435 0.3100 0.053 Uiso 1 1 calc R . .
H37C H 0.6450 0.6000 0.3488 0.053 Uiso 1 1 calc R . .
C38 C 0.4391(3) 0.4413(3) 0.14006(19) 0.0376(7) Uani 1 1 d . . .
H38A H 0.3895 0.5103 0.1281 0.056 Uiso 1 1 calc R . .
H38B H 0.3678 0.4019 0.1629 0.056 Uiso 1 1 calc R . .
H38C H 0.4976 0.4045 0.0947 0.056 Uiso 1 1 calc R . .
C39 C 0.4575(5) 0.3339(4) 0.4508(3) 0.0797(16) Uani 1 1 d . . .
H39A H 0.4774 0.2951 0.4037 0.120 Uiso 1 1 calc R . .
H39B H 0.3731 0.3170 0.4833 0.120 Uiso 1 1 calc R . .
H39C H 0.5411 0.3151 0.4743 0.120 Uiso 1 1 calc R . .
N5 N 0.4096(6) 0.5285(5) 0.4263(3) 0.1051(17) Uani 1 1 d . . .
C40 C 0.4300(5) 0.4425(5) 0.4380(3) 0.0774(14) Uani 1 1 d . . .
N6 N 0.2353(5) 0.3656(4) 0.2991(3) 0.0896(14) Uani 1 1 d . . .
C41 C 0.0500(5) 0.4336(4) 0.4160(3) 0.0703(13) Uani 1 1 d . . .
H41A H 0.0939 0.4168 0.4591 0.105 Uiso 1 1 calc R . .
H41B H -0.0329 0.4012 0.4198 0.105 Uiso 1 1 calc R . .
H41C H 0.0180 0.5091 0.4141 0.105 Uiso 1 1 calc R . .
C42 C 0.1537(5) 0.3953(4) 0.3503(2) 0.0566(10) Uani 1 1 d . . .
N8 N 0.0300(9) 0.1697(6) 0.3509(5) 0.087(2) Uani 0.60 1 d PU A 3
C45 C 0.2029(13) 0.1110(10) 0.4331(7) 0.093(3) Uani 0.60 1 d PU A 3
H45A H 0.1932 0.0412 0.4485 0.139 Uiso 0.60 1 calc PR A 3
H45B H 0.1809 0.1576 0.4767 0.139 Uiso 0.60 1 calc PR A 3
H45C H 0.3017 0.1085 0.4065 0.139 Uiso 0.60 1 calc PR A 3
C46 C 0.1108(10) 0.1464(7) 0.3885(6) 0.0799(18) Uani 0.60 1 d PU A 3
N8A N 0.0993(14) 0.0123(10) 0.4611(8) 0.093(3) Uani 0.40 1 d PU B 4
C45A C 0.2581(17) 0.1534(11) 0.4073(10) 0.083(3) Uani 0.40 1 d PU B 4
H45D H 0.3562 0.1144 0.3873 0.125 Uiso 0.40 1 calc PR B 4
H45E H 0.2600 0.2010 0.4473 0.125 Uiso 0.40 1 calc PR B 4
H45F H 0.2194 0.1933 0.3682 0.125 Uiso 0.40 1 calc PR B 4
C46A C 0.1525(19) 0.0700(13) 0.4406(11) 0.085(2) Uani 0.40 1 d PU B 4
N7 N 0.7545(13) 0.0759(10) 0.3584(7) 0.075(2) Uani 0.50 1 d PU C 1
C43 C 0.9647(15) -0.0862(9) 0.3272(7) 0.067(3) Uani 0.50 1 d PU C 1
H43A H 0.9384 -0.1437 0.3568 0.101 Uiso 0.50 1 calc PR C 1
H43B H 1.0540 -0.0723 0.3377 0.101 Uiso 0.50 1 calc PR C 1
H43C H 0.9789 -0.1047 0.2747 0.101 Uiso 0.50 1 calc PR C 1
C44 C 0.8478(15) 0.0077(11) 0.3459(8) 0.067(2) Uani 0.50 1 d PU C 1
N7A N 0.6784(11) 0.0857(8) 0.3601(6) 0.066(2) Uani 0.50 1 d PU D 2
C43A C 0.9202(15) -0.0520(10) 0.3481(7) 0.068(2) Uani 0.50 1 d PU D 2
H43D H 0.8995 -0.1189 0.3649 0.101 Uiso 0.50 1 calc PR D 2
H43E H 0.9811 -0.0297 0.3784 0.101 Uiso 0.50 1 calc PR D 2
H43F H 0.9706 -0.0594 0.2963 0.101 Uiso 0.50 1 calc PR D 2
C44A C 0.7848(15) 0.0257(12) 0.3553(9) 0.066(2) Uani 0.50 1 d PU D 2

loop_
_atom_site_aniso_label
_atom_site_aniso_U_11
_atom_site_aniso_U_22
_atom_site_aniso_U_33
_atom_site_aniso_U_23
_atom_site_aniso_U_13
_atom_site_aniso_U_12
Si1 0.0196(4) 0.0278(4) 0.0324(4) 0.0033(3) -0.0074(3) -0.0014(3)
Cl1 0.0309(4) 0.0518(5) 0.0444(5) 0.0053(4) -0.0088(3) -0.0065(3)
O1 0.0244(10) 0.0335(11) 0.0449(13) 0.0052(9) -0.0122(9) -0.0033(8)
N1 0.0228(12) 0.0560(18) 0.0349(15) 0.0021(13) -0.0059(11) -0.0025(12)
N2 0.0280(12) 0.0347(14) 0.0357(14) -0.0013(11) -0.0090(11) -0.0011(10)
N3 0.0257(12) 0.0287(13) 0.0364(14) 0.0018(11) -0.0071(10) -0.0043(10)
N4 0.0238(12) 0.0275(13) 0.0391(14) 0.0043(11) -0.0084(10) -0.0014(10)
C1 0.0223(13) 0.0242(14) 0.0293(15) 0.0024(11) -0.0084(11) -0.0021(11)
C2 0.0265(14) 0.0291(15) 0.0344(16) -0.0019(12) -0.0102(12) -0.0020(12)
C3 0.0337(16) 0.0285(15) 0.0432(18) 0.0053(13) -0.0143(13) -0.0043(12)
C4 0.0334(16) 0.0357(17) 0.0426(19) 0.0111(14) -0.0078(14) -0.0104(13)
C5 0.0241(14) 0.0361(17) 0.0403(18) 0.0025(14) -0.0041(12) -0.0030(12)
C6 0.0226(13) 0.0296(15) 0.0327(16) -0.0003(12) -0.0071(11) -0.0042(11)
C7 0.0183(13) 0.0294(15) 0.0353(16) 0.0022(12) -0.0028(11) -0.0011(11)
C8 0.0206(13) 0.0345(16) 0.0398(17) 0.0046(13) -0.0049(12) -0.0005(12)
C9 0.0237(14) 0.0408(18) 0.0451(19) 0.0051(15) -0.0096(13) 0.0042(13)
C10 0.0320(16) 0.0306(16) 0.0445(19) 0.0046(14) -0.0037(14) 0.0056(13)
C11 0.0322(16) 0.0280(16) 0.0433(19) -0.0013(13) -0.0008(14) 0.0010(12)
C12 0.0223(13) 0.0308(15) 0.0342(16) 0.0019(12) -0.0025(12) -0.0001(11)
C13 0.0311(15) 0.0363(17) 0.0402(18) -0.0032(14) -0.0067(13) -0.0042(13)
C14 0.0251(15) 0.0427(18) 0.0468(19) 0.0027(15) -0.0137(13) -0.0062(13)
C15 0.055(2) 0.037(2) 0.062(3) 0.0052(18) -0.0148(19) 0.0135(17)
C16 0.0266(14) 0.0214(14) 0.0368(16) 0.0046(12) -0.0092(12) 0.0013(11)
C17 0.0329(16) 0.0284(15) 0.0406(18) 0.0019(13) -0.0103(13) -0.0004(12)
C18 0.0325(16) 0.0285(16) 0.0443(19) 0.0007(14) -0.0037(14) 0.0029(13)
C19 0.0276(15) 0.0352(17) 0.0437(19) 0.0068(14) -0.0059(13) 0.0009(13)
C20 0.0267(14) 0.0315(16) 0.0433(18) 0.0048(13) -0.0120(13) -0.0028(12)
C21 0.0276(14) 0.0253(14) 0.0364(17) 0.0061(12) -0.0078(12) -0.0009(11)
C22 0.0342(16) 0.0349(17) 0.0382(18) -0.0032(14) -0.0142(13) 0.0010(13)
C23 0.0301(17) 0.050(2) 0.068(3) -0.0018(19) -0.0090(16) 0.0046(15)
C24 0.0439(19) 0.0375(19) 0.057(2) -0.0081(16) -0.0190(17) 0.0026(15)
C25 0.0219(13) 0.0349(16) 0.0340(16) 0.0011(13) -0.0089(12) 0.0011(12)
C26 0.0355(17) 0.0429(19) 0.0370(18) -0.0027(14) -0.0110(14) 0.0056(14)
C27 0.0291(16) 0.069(2) 0.0347(18) -0.0054(17) -0.0071(14) 0.0043(16)
C28 0.037(2) 0.127(4) 0.038(2) -0.013(2) -0.0029(16) -0.009(2)
C29 0.053(2) 0.057(2) 0.045(2) -0.0098(18) -0.0139(17) 0.0013(18)
C30 0.0348(16) 0.0356(17) 0.0417(18) 0.0004(14) -0.0130(14) -0.0079(13)
C31 0.0321(17) 0.089(3) 0.047(2) 0.003(2) -0.0066(15) -0.0258(19)
C32 0.0213(13) 0.0351(16) 0.0326(16) 0.0017(13) -0.0044(11) -0.0067(12)
C33 0.0291(15) 0.0281(15) 0.0420(18) 0.0075(13) -0.0070(13) 0.0008(12)
C34 0.0282(15) 0.0281(15) 0.0437(18) 0.0051(13) -0.0047(13) -0.0012(12)
C35 0.0454(19) 0.0250(16) 0.056(2) 0.0011(15) -0.0092(16) -0.0011(14)
C36 0.0383(18) 0.0390(19) 0.056(2) 0.0131(16) -0.0166(16) 0.0009(14)
C37 0.0290(15) 0.0369(17) 0.0418(18) 0.0035(14) -0.0138(13) -0.0040(13)
C38 0.0344(16) 0.0363(17) 0.0441(19) -0.0004(14) -0.0126(14) -0.0078(13)
C39 0.047(2) 0.097(4) 0.089(4) 0.032(3) -0.003(2) -0.013(2)
N5 0.113(4) 0.095(4) 0.122(5) 0.023(3) -0.058(4) -0.022(3)
C40 0.061(3) 0.098(4) 0.081(4) 0.020(3) -0.031(3) -0.019(3)
N6 0.083(3) 0.106(4) 0.066(3) 0.010(3) 0.000(2) -0.005(3)
C41 0.066(3) 0.080(3) 0.057(3) 0.004(2) -0.017(2) 0.007(2)
C42 0.053(2) 0.069(3) 0.051(2) 0.011(2) -0.017(2) -0.013(2)
N8 0.084(4) 0.070(4) 0.104(5) -0.006(4) -0.028(3) 0.004(3)
C45 0.089(5) 0.075(5) 0.103(5) -0.016(5) -0.029(4) 0.016(4)
C46 0.080(4) 0.057(4) 0.095(4) -0.011(3) -0.023(3) 0.008(3)
N8A 0.084(6) 0.062(5) 0.124(7) -0.015(5) -0.021(5) 0.002(4)
C45A 0.090(6) 0.056(5) 0.094(6) -0.011(4) -0.022(5) 0.006(4)
C46A 0.085(5) 0.060(4) 0.101(5) -0.011(4) -0.021(4) 0.007(3)
N7 0.100(6) 0.055(4) 0.073(4) 0.003(4) -0.023(6) -0.017(6)
C43 0.091(7) 0.047(5) 0.071(6) 0.005(4) -0.022(5) -0.025(4)
C44 0.093(6) 0.048(4) 0.068(4) 0.007(4) -0.026(5) -0.023(5)
N7A 0.084(6) 0.053(4) 0.065(4) 0.001(3) -0.016(5) -0.021(5)
C43A 0.091(6) 0.044(6) 0.074(5) 0.005(4) -0.024(5) -0.022(4)
C44A 0.091(6) 0.047(4) 0.067(4) 0.007(4) -0.025(5) -0.021(5)

loop_
_atom_type_symbol
_atom_type_description
_atom_type_scat_dispersion_real
_atom_type_scat_dispersion_imag
_atom_type_scat_source
C C 0.0181 0.0091 'International Tables Vol C Tables 4.2.6.8 and 6.1.1.4'
H H 0.0000 0.0000 'International Tables Vol C Tables 4.2.6.8 and 6.1.1.4'
N N 0.0311 0.0180 'International Tables Vol C Tables 4.2.6.8 and 6.1.1.4'
O O 0.0492 0.0322 'International Tables Vol C Tables 4.2.6.8 and 6.1.1.4'
Si Si 0.2541 0.3302 'International Tables Vol C Tables 4.2.6.8 and 6.1.1.4'
Cl Cl 0.3639 0.7018 'International Tables Vol C Tables 4.2.6.8 and 6.1.1.4'

loop_
_geom_angle_atom_site_label_1
_geom_angle_atom_site_label_2
_geom_angle_atom_site_label_3
_geom_angle
O1 Si1 C1 115.18(13)
O1 Si1 C25 111.71(12)
C1 Si1 C25 107.36(13)
O1 Si1 C32 106.95(12)
C1 Si1 C32 116.23(12)
C25 Si1 C32 98.18(13)
C25 N1 C27 111.4(3)
C25 N1 C31 124.5(3)
C27 N1 C31 124.0(3)
C25 N2 C26 110.5(3)
C25 N2 C30 127.5(3)
C26 N2 C30 121.9(3)
C32 N3 C34 109.7(3)
C32 N3 C38 127.6(3)
C34 N3 C38 122.8(3)
C32 N4 C33 111.1(3)
C32 N4 C37 125.8(3)
C33 N4 C37 123.0(3)
C2 C1 C6 117.3(3)
C2 C1 Si1 116.4(2)
C6 C1 Si1 126.4(2)
C3 C2 C1 120.4(3)
C3 C2 C16 115.2(3)
C1 C2 C16 124.3(3)
C4 C3 C2 121.6(3)
C5 C4 C3 118.9(3)
C4 C5 C6 121.5(3)
C5 C6 C1 120.3(3)
C5 C6 C7 116.3(2)
C1 C6 C7 123.4(3)
C8 C7 C12 120.1(3)
C8 C7 C6 121.1(3)
C12 C7 C6 118.7(3)
C7 C8 C9 119.0(3)
C7 C8 C14 123.5(3)
C9 C8 C14 117.5(3)
C10 C9 C8 121.7(3)
C9 C10 C11 118.7(3)
C9 C10 C15 120.6(3)
C11 C10 C15 120.7(3)
C10 C11 C12 121.8(3)
C11 C12 C7 118.6(3)
C11 C12 C13 119.8(3)
C7 C12 C13 121.5(3)
C21 C16 C17 119.0(3)
C21 C16 C2 119.0(3)
C17 C16 C2 121.6(3)
C18 C17 C16 119.0(3)
C18 C17 C24 117.9(3)
C16 C17 C24 123.1(3)
C19 C18 C17 122.5(3)
C18 C19 C20 117.9(3)
C18 C19 C23 121.8(3)
C20 C19 C23 120.3(3)
C21 C20 C19 121.6(3)
C20 C21 C16 120.0(3)
C20 C21 C22 118.6(3)
C16 C21 C22 121.4(3)
N1 C25 N2 104.8(3)
N1 C25 Si1 121.6(2)
N2 C25 Si1 133.5(2)
C27 C26 N2 107.4(3)
C27 C26 C29 130.9(3)
N2 C26 C29 121.7(3)
C26 C27 N1 105.9(3)
C26 C27 C28 131.8(4)
N1 C27 C28 122.2(4)
N4 C32 N3 105.4(3)
N4 C32 Si1 130.6(2)
N3 C32 Si1 123.5(2)
C34 C33 N4 106.7(3)
C34 C33 C36 131.0(3)
N4 C33 C36 122.3(3)
C33 C34 N3 107.2(3)
C33 C34 C35 130.8(3)
N3 C34 C35 122.0(3)
N5 C40 C39 178.5(7)
N6 C42 C41 179.6(6)
N8 C46 C45 175.2(12)
N8A C46A C45A 173.0(17)
N7 C44 C43 176.0(14)
N7A C44A C43A 179.0(15)

loop_
_geom_bond_atom_site_label_1
_geom_bond_atom_site_label_2
_geom_bond_distance
Si1 O1 1.548(2)
Si1 C1 1.901(3)
Si1 C25 1.938(3)
Si1 C32 1.954(3)
N1 C25 1.348(4)
N1 C27 1.379(5)
N1 C31 1.478(5)
N2 C25 1.359(4)
N2 C26 1.374(4)
N2 C30 1.462(4)
N3 C32 1.364(4)
N3 C34 1.391(4)
N3 C38 1.462(4)
N4 C32 1.343(4)
N4 C33 1.382(4)
N4 C37 1.458(4)
C1 C2 1.423(4)
C1 C6 1.424(4)
C2 C3 1.387(4)
C2 C16 1.512(4)
C3 C4 1.386(4)
C4 C5 1.382(5)
C5 C6 1.392(4)
C6 C7 1.501(4)
C7 C8 1.398(4)
C7 C12 1.410(4)
C8 C9 1.403(4)
C8 C14 1.509(4)
C9 C10 1.380(5)
C10 C11 1.388(5)
C10 C15 1.518(4)
C11 C12 1.399(4)
C12 C13 1.504(4)
C16 C21 1.404(4)
C16 C17 1.410(4)
C17 C18 1.403(4)
C17 C24 1.502(5)
C18 C19 1.376(5)
C19 C20 1.398(5)
C19 C23 1.511(4)
C20 C21 1.391(4)
C21 C22 1.513(4)
C26 C27 1.355(5)
C26 C29 1.496(5)
C27 C28 1.489(5)
C33 C34 1.345(5)
C33 C36 1.490(4)
C34 C35 1.498(4)
C39 C40 1.426(8)
N5 C40 1.137(7)
N6 C42 1.119(6)
C41 C42 1.432(6)
N8 C46 1.142(11)
C45 C46 1.344(14)
N8A C46A 1.04(2)
C45A C46A 1.69(2)
N7 C44 1.119(16)
C43 C44 1.480(16)
N7A C44A 1.148(16)
C43A C44A 1.466(17)
